data_7119701
loop_
_publ_author_name
'Yuan, Zhenbo'
'Gai, Kuo'
'Wu, Youzhi'
'Wu, Jie'
'Lin, Aijun'
'Yao, Hequan'

_publ_section_title
;
 Tandem 1,6-addition/cyclization/vinylcyclopropane rearrangement at low
 temperature under metal-free conditions: an approach to
 spiro[4.5]cyclohexadienones.
;
_journal_issue 24
_journal_name_full 'Chemical communications (Cambridge, England)'
_journal_page_first 3485
_journal_page_last 3488
_journal_paper_doi 10.1039/c7cc00677b
_journal_volume 53
_journal_year 2017
_chemical_formula_sum 'C30 H36 Cl N0 O5'
_chemical_formula_weight 512.04
_chemical_name_systematic
'diethyl 7,9-di-tert-butyl-4-(4-chlorophenyl)-8-oxospiro[4.5]deca-2,6,9-triene-1,1-dicarboxylate'
_space_group_IT_number 14
_symmetry_cell_setting monoclinic
_symmetry_space_group_name_Hall '-P 2yn'
_symmetry_space_group_name_H-M 'P 1 21/n 1'
_atom_sites_solution_hydrogens geom
_atom_sites_solution_primary direct
_atom_sites_solution_secondary difmap
_audit_block_doi 10.5517/cc1k3w3n
_audit_creation_method SHELXL-97
_audit_update_record
;
2015-10-28 deposited with the CCDC.
2017-02-17 downloaded from the CCDC.
;
_cell_angle_alpha 90.00
_cell_angle_beta 94.910(2)
_cell_angle_gamma 90.00
_cell_formula_units_Z 4
_cell_length_a 9.7421(6)
_cell_length_b 16.0093(9)
_cell_length_c 19.0370(11)
_cell_measurement_reflns_used 6590
_cell_measurement_temperature 296(2)
_cell_measurement_theta_max 25.63
_cell_measurement_theta_min 2.27
_cell_volume 2958.2(3)
_computing_structure_refinement 'SHELXL-97 (Sheldrick, 2008)'
_computing_structure_solution 'SHELXS-97 (Sheldrick, 2008)'
_diffrn_ambient_temperature 296(2)
_diffrn_measured_fraction_theta_full 0.999
_diffrn_measured_fraction_theta_max 0.999
_diffrn_measurement_device_type 'CCD area detector'
_diffrn_measurement_method 'phi and omega scans'
_diffrn_radiation_monochromator graphite
_diffrn_radiation_source 'fine-focus sealed tube'
_diffrn_radiation_type MoK\a
_diffrn_radiation_wavelength 0.71073
_diffrn_reflns_av_R_equivalents 0.0474
_diffrn_reflns_av_sigmaI/netI 0.0413
_diffrn_reflns_limit_h_max 11
_diffrn_reflns_limit_h_min -11
_diffrn_reflns_limit_k_max 19
_diffrn_reflns_limit_k_min -15
_diffrn_reflns_limit_l_max 22
_diffrn_reflns_limit_l_min -22
_diffrn_reflns_number 20847
_diffrn_reflns_theta_full 25.01
_diffrn_reflns_theta_max 25.01
_diffrn_reflns_theta_min 2.27
_exptl_absorpt_coefficient_mu 0.163
_exptl_absorpt_correction_T_max 0.9650
_exptl_absorpt_correction_T_min 0.9557
_exptl_absorpt_correction_type multi-scan
_exptl_absorpt_process_details sadabs
_exptl_crystal_colour colorless
_exptl_crystal_density_diffrn 1.150
_exptl_crystal_density_method 'not measured'
_exptl_crystal_description block
_exptl_crystal_F_000 1092
_exptl_crystal_recrystallization_method 'Re-crystallisation from solvent: DCM/n-hexane'
_exptl_crystal_size_max 0.28
_exptl_crystal_size_mid 0.25
_exptl_crystal_size_min 0.22
_refine_diff_density_max 0.532
_refine_diff_density_min -0.285
_refine_diff_density_rms 0.044
_refine_ls_extinction_coef 0.053(3)
_refine_ls_extinction_expression Fc^*^=kFc[1+0.001xFc^2^\l^3^/sin(2\q)]^-1/4^
_refine_ls_extinction_method SHELXL
_refine_ls_goodness_of_fit_ref 1.028
_refine_ls_hydrogen_treatment mixed
_refine_ls_matrix_type full
_refine_ls_number_parameters 333
_refine_ls_number_reflns 5212
_refine_ls_number_restraints 0
_refine_ls_restrained_S_all 1.028
_refine_ls_R_factor_all 0.0969
_refine_ls_R_factor_gt 0.0638
_refine_ls_shift/su_max 0.000
_refine_ls_shift/su_mean 0.000
_refine_ls_structure_factor_coef Fsqd
_refine_ls_weighting_details 'calc w=1/[\s^2^(Fo^2^)+(0.0856P)^2^+1.3051P] where P=(Fo^2^+2Fc^2^)/3'
_refine_ls_weighting_scheme calc
_refine_ls_wR_factor_gt 0.1640
_refine_ls_wR_factor_ref 0.1870
_reflns_number_gt 3468
_reflns_number_total 5212
_reflns_threshold_expression >2sigma(I)
_cod_data_source_file c7cc00677b2.cif
_cod_data_source_block 20151014zy_gk_0m
_cod_depositor_comments
;
The following automatic conversions were performed:

'_symmetry_cell_setting' value 'Monoclinic' changed to 'monoclinic'
according to
/usr/data/users/saulius/crontab/automatic-downloads/rss-feeds/RSC/lib/dictionaries/cif_core.dic
dictionary named 'cif_core.dic' version 2.4.2 from 2011-04-26.

Automatic conversion script
Id: cif_fix_values 4268 2015-11-12 08:31:59Z antanas 

 Adding full bibliography for 7119701--7119702.cif.
;
_cod_original_sg_symbol_H-M 'P2(1)/n  '
_cod_database_code 7119701

loop_
_symmetry_equiv_pos_as_xyz
'x, y, z'
'-x+1/2, y+1/2, -z+1/2'
'-x, -y, -z'
'x-1/2, -y-1/2, z-1/2'

loop_
_atom_site_label
_atom_site_type_symbol
_atom_site_fract_x
_atom_site_fract_y
_atom_site_fract_z
_atom_site_U_iso_or_equiv
_atom_site_adp_type
_atom_site_occupancy
_atom_site_symmetry_multiplicity
_atom_site_calc_flag
_atom_site_refinement_flags
C1 C 0.3332(5) 0.5774(2) 0.4360(3) 0.1169(15) Uani 1 1 d .
H1A H 0.2762 0.5656 0.3935 0.175 Uiso 1 1 calc R
H1B H 0.2768 0.5973 0.4714 0.175 Uiso 1 1 calc R
H1C H 0.3801 0.5274 0.4524 0.175 Uiso 1 1 calc R
C2 C 0.5322(4) 0.6099(2) 0.3683(2) 0.1093(14) Uani 1 1 d .
H2A H 0.5782 0.5607 0.3872 0.164 Uiso 1 1 calc R
H2B H 0.5993 0.6514 0.3590 0.164 Uiso 1 1 calc R
H2C H 0.4784 0.5960 0.3253 0.164 Uiso 1 1 calc R
C3 C 0.4384(3) 0.64376(17) 0.42121(15) 0.0680(8) Uani 1 1 d .
C4 C 0.5280(5) 0.6617(2) 0.4894(2) 0.1086(15) Uani 1 1 d .
H4A H 0.5788 0.6124 0.5039 0.163 Uiso 1 1 calc R
H4B H 0.4704 0.6778 0.5256 0.163 Uiso 1 1 calc R
H4C H 0.5910 0.7061 0.4816 0.163 Uiso 1 1 calc R
C5 C 0.3661(3) 0.72300(14) 0.39314(12) 0.0482(6) Uani 1 1 d .
C6 C 0.3757(3) 0.79444(15) 0.42794(12) 0.0483(6) Uani 1 1 d .
H6 H 0.4304 0.7951 0.4704 0.058 Uiso 1 1 calc R
C7 C 0.3068(2) 0.87363(14) 0.40512(12) 0.0466(6) Uani 1 1 d .
C8 C 0.2299(2) 0.86636(14) 0.33404(12) 0.0453(6) Uani 1 1 d .
H8 H 0.1876 0.9144 0.3152 0.054 Uiso 1 1 calc R
C9 C 0.2168(2) 0.79785(15) 0.29559(12) 0.0470(6) Uani 1 1 d .
C10 C 0.2789(3) 0.71893(15) 0.32528(14) 0.0570(7) Uani 1 1 d .
C11 C 0.1407(3) 0.79639(17) 0.22151(14) 0.0621(8) Uani 1 1 d .
C12 C 0.0894(4) 0.8839(2) 0.19995(17) 0.0880(11) Uani 1 1 d .
H12A H 0.0279 0.9037 0.2331 0.132 Uiso 1 1 calc R
H12B H 0.0415 0.8817 0.1538 0.132 Uiso 1 1 calc R
H12C H 0.1665 0.9212 0.1995 0.132 Uiso 1 1 calc R
C13 C 0.2401(4) 0.7664(3) 0.16851(17) 0.1081(14) Uani 1 1 d .
H13A H 0.3173 0.8037 0.1693 0.162 Uiso 1 1 calc R
H13B H 0.1932 0.7656 0.1220 0.162 Uiso 1 1 calc R
H13C H 0.2718 0.7112 0.1810 0.162 Uiso 1 1 calc R
C14 C 0.0159(4) 0.7392(2) 0.2196(2) 0.0942(12) Uani 1 1 d .
H14A H 0.0456 0.6831 0.2301 0.141 Uiso 1 1 calc R
H14B H -0.0324 0.7410 0.1735 0.141 Uiso 1 1 calc R
H14C H -0.0442 0.7575 0.2539 0.141 Uiso 1 1 calc R
C15 C 0.4127(3) 0.94889(15) 0.40285(14) 0.0532(7) Uani 1 1 d .
H15 H 0.4818 0.9430 0.4430 0.064 Uiso 1 1 calc R
C16 C 0.3232(3) 1.02241(17) 0.41668(15) 0.0644(8) Uani 1 1 d .
H16 H 0.3467 1.0772 0.4069 0.077 Uiso 1 1 calc R
C17 C 0.2091(3) 1.00187(17) 0.44372(15) 0.0644(8) Uani 1 1 d .
H17 H 0.1409 1.0397 0.4537 0.077 Uiso 1 1 calc R
C18 C 0.2017(3) 0.90840(16) 0.45676(13) 0.0536(7) Uani 1 1 d .
C19 C 0.2485(3) 0.89658(17) 0.53523(14) 0.0619(7) Uani 1 1 d .
C20 C 0.1680(5) 0.8985(3) 0.64966(19) 0.1078(13) Uani 1 1 d .
H20A H 0.2654 0.9063 0.6632 0.129 Uiso 1 1 calc R
H20B H 0.1172 0.9424 0.6712 0.129 Uiso 1 1 calc R
C21 C 0.1256(9) 0.8210(6) 0.6716(3) 0.230(4) Uani 1 1 d .
H21A H 0.0884 0.7825 0.6386 0.276 Uiso 1 1 calc R
H21B H 0.1344 0.8073 0.7192 0.276 Uiso 1 1 calc R
C22 C 0.4860(3) 0.94941(15) 0.33696(14) 0.0525(7) Uani 1 1 d .
C23 C 0.6026(3) 0.9018(2) 0.33264(17) 0.0726(9) Uani 1 1 d .
H23 H 0.6390 0.8729 0.3724 0.087 Uiso 1 1 calc R
C24 C 0.6669(3) 0.8957(2) 0.2713(2) 0.0856(10) Uani 1 1 d .
H24 H 0.7444 0.8621 0.2693 0.103 Uiso 1 1 calc R
C25 C 0.6156(4) 0.9394(2) 0.21335(18) 0.0771(9) Uani 1 1 d .
C26 C 0.5022(3) 0.9895(2) 0.21642(18) 0.0756(9) Uani 1 1 d .
H26 H 0.4683 1.0200 0.1771 0.091 Uiso 1 1 calc R
C27 C 0.4394(3) 0.99439(17) 0.27790(16) 0.0658(8) Uani 1 1 d .
H27 H 0.3632 1.0290 0.2799 0.079 Uiso 1 1 calc R
C28 C 0.0595(3) 0.87091(19) 0.44052(15) 0.0627(7) Uani 1 1 d .
C29 C -0.0694(4) 0.7458(3) 0.4453(3) 0.1171(14) Uani 1 1 d .
H29A H -0.1358 0.7704 0.4744 0.141 Uiso 1 1 calc R
H29B H -0.1052 0.7511 0.3964 0.141 Uiso 1 1 calc R
C30 C -0.0515(6) 0.6616(4) 0.4623(6) 0.221(4) Uani 1 1 d .
H30A H 0.0212 0.6389 0.4371 0.331 Uiso 1 1 calc R
H30B H -0.1354 0.6319 0.4495 0.331 Uiso 1 1 calc R
H30C H -0.0278 0.6561 0.5121 0.331 Uiso 1 1 calc R
Cl1 Cl 0.69432(13) 0.93106(9) 0.13481(6) 0.1241(5) Uani 1 1 d .
O1 O 0.1414(2) 0.90160(15) 0.57253(11) 0.0824(7) Uani 1 1 d .
O2 O 0.3649(2) 0.88883(16) 0.55938(11) 0.0862(7) Uani 1 1 d .
O3 O -0.0400(2) 0.90749(15) 0.41569(13) 0.0894(7) Uani 1 1 d .
O4 O 0.0611(2) 0.79025(13) 0.45647(12) 0.0756(6) Uani 1 1 d .
O5 O 0.2590(3) 0.65290(13) 0.29470(13) 0.1090(10) Uani 1 1 d .

loop_
_atom_site_aniso_label
_atom_site_aniso_U_11
_atom_site_aniso_U_22
_atom_site_aniso_U_33
_atom_site_aniso_U_23
_atom_site_aniso_U_13
_atom_site_aniso_U_12
C1 0.142(4) 0.058(2) 0.147(4) 0.036(2) -0.013(3) 0.003(2)
C2 0.116(3) 0.092(3) 0.117(3) -0.015(2) -0.007(2) 0.055(2)
C3 0.087(2) 0.0450(15) 0.0678(18) 0.0008(13) -0.0195(16) 0.0183(15)
C4 0.151(4) 0.074(2) 0.089(2) 0.0038(18) -0.056(2) 0.044(2)
C5 0.0549(14) 0.0407(13) 0.0470(14) 0.0007(10) -0.0080(11) 0.0067(11)
C6 0.0539(14) 0.0475(14) 0.0410(13) -0.0007(11) -0.0109(11) 0.0047(11)
C7 0.0538(14) 0.0388(13) 0.0450(14) -0.0058(10) -0.0093(11) 0.0059(11)
C8 0.0484(14) 0.0401(13) 0.0458(13) 0.0030(10) -0.0061(11) 0.0071(11)
C9 0.0481(14) 0.0470(14) 0.0438(13) -0.0026(11) -0.0085(11) 0.0037(11)
C10 0.0700(17) 0.0395(14) 0.0574(16) -0.0079(11) -0.0182(13) 0.0063(12)
C11 0.0691(18) 0.0629(17) 0.0498(15) -0.0059(12) -0.0207(13) 0.0096(14)
C12 0.113(3) 0.078(2) 0.0655(19) 0.0087(16) -0.0410(18) 0.011(2)
C13 0.122(3) 0.146(4) 0.0542(19) -0.020(2) -0.0090(19) 0.029(3)
C14 0.089(2) 0.084(2) 0.100(3) -0.0090(19) -0.046(2) -0.006(2)
C15 0.0593(15) 0.0406(13) 0.0570(16) -0.0059(11) -0.0099(12) 0.0002(12)
C16 0.085(2) 0.0390(14) 0.0675(18) -0.0097(12) -0.0010(16) 0.0029(14)
C17 0.079(2) 0.0471(15) 0.0665(18) -0.0123(13) 0.0005(16) 0.0147(15)
C18 0.0590(16) 0.0475(14) 0.0528(15) -0.0085(11) -0.0033(12) 0.0062(12)
C19 0.079(2) 0.0563(17) 0.0499(16) -0.0122(13) 0.0021(16) -0.0004(15)
C20 0.135(3) 0.129(4) 0.061(2) 0.004(2) 0.016(2) 0.006(3)
C21 0.293(10) 0.286(10) 0.108(4) 0.047(5) -0.001(5) -0.140(8)
C22 0.0523(15) 0.0410(13) 0.0622(16) -0.0020(11) -0.0069(12) -0.0022(12)
C23 0.0649(19) 0.075(2) 0.076(2) 0.0097(16) -0.0022(16) 0.0128(16)
C24 0.068(2) 0.090(2) 0.101(3) 0.005(2) 0.0178(19) 0.0195(18)
C25 0.075(2) 0.081(2) 0.078(2) -0.0005(17) 0.0182(17) -0.0084(18)
C26 0.074(2) 0.078(2) 0.075(2) 0.0183(16) 0.0028(17) -0.0031(18)
C27 0.0630(17) 0.0551(16) 0.078(2) 0.0087(14) 0.0000(15) 0.0050(14)
C28 0.0611(17) 0.0674(19) 0.0590(17) -0.0070(14) 0.0018(14) 0.0083(15)
C29 0.079(2) 0.098(3) 0.173(4) -0.002(3) -0.001(3) -0.030(2)
C30 0.110(4) 0.114(5) 0.430(13) 0.022(6) -0.022(6) -0.041(4)
Cl1 0.1219(9) 0.1516(11) 0.1057(8) -0.0008(7) 0.0498(7) -0.0100(7)
O1 0.0954(16) 0.0981(17) 0.0545(12) -0.0022(11) 0.0104(11) 0.0144(13)
O2 0.0789(15) 0.121(2) 0.0551(12) -0.0216(12) -0.0123(11) -0.0008(14)
O3 0.0652(13) 0.0939(17) 0.1058(18) -0.0031(13) -0.0110(12) 0.0202(12)
O4 0.0628(12) 0.0657(13) 0.0971(15) -0.0022(11) 0.0000(11) -0.0073(10)
O5 0.154(2) 0.0506(12) 0.1076(18) -0.0265(12) -0.0713(17) 0.0234(14)

loop_
_atom_type_symbol
_atom_type_description
_atom_type_scat_dispersion_real
_atom_type_scat_dispersion_imag
_atom_type_scat_source
C C 0.0033 0.0016 'International Tables Vol C Tables 4.2.6.8 and 6.1.1.4'
H H 0.0000 0.0000 'International Tables Vol C Tables 4.2.6.8 and 6.1.1.4'
N N 0.0061 0.0033 'International Tables Vol C Tables 4.2.6.8 and 6.1.1.4'
O O 0.0106 0.0060 'International Tables Vol C Tables 4.2.6.8 and 6.1.1.4'
Cl Cl 0.1484 0.1585 'International Tables Vol C Tables 4.2.6.8 and 6.1.1.4'

loop_
_geom_angle_atom_site_label_1
_geom_angle_atom_site_label_2
_geom_angle_atom_site_label_3
_geom_angle
C3 C1 H1A 109.5
C3 C1 H1B 109.5
H1A C1 H1B 109.5
C3 C1 H1C 109.5
H1A C1 H1C 109.5
H1B C1 H1C 109.5
C3 C2 H2A 109.5
C3 C2 H2B 109.5
H2A C2 H2B 109.5
C3 C2 H2C 109.5
H2A C2 H2C 109.5
H2B C2 H2C 109.5
C2 C3 C1 109.1(3)
C2 C3 C5 110.6(3)
C1 C3 C5 110.4(3)
C2 C3 C4 107.4(3)
C1 C3 C4 108.6(3)
C5 C3 C4 110.8(2)
C3 C4 H4A 109.5
C3 C4 H4B 109.5
H4A C4 H4B 109.5
C3 C4 H4C 109.5
H4A C4 H4C 109.5
H4B C4 H4C 109.5
C6 C5 C10 119.0(2)
C6 C5 C3 122.2(2)
C10 C5 C3 118.7(2)
C5 C6 C7 125.6(2)
C5 C6 H6 117.2
C7 C6 H6 117.2
C6 C7 C8 112.22(19)
C6 C7 C18 114.8(2)
C8 C7 C18 106.82(19)
C6 C7 C15 112.21(19)
C8 C7 C15 108.10(19)
C18 C7 C15 101.92(18)
C9 C8 C7 125.8(2)
C9 C8 H8 117.1
C7 C8 H8 117.1
C8 C9 C10 118.5(2)
C8 C9 C11 122.6(2)
C10 C9 C11 118.9(2)
O5 C10 C5 120.8(2)
O5 C10 C9 120.8(2)
C5 C10 C9 118.4(2)
C14 C11 C12 107.6(3)
C14 C11 C13 110.1(3)
C12 C11 C13 108.6(3)
C14 C11 C9 110.7(2)
C12 C11 C9 110.7(2)
C13 C11 C9 109.0(2)
C11 C12 H12A 109.5
C11 C12 H12B 109.5
H12A C12 H12B 109.5
C11 C12 H12C 109.5
H12A C12 H12C 109.5
H12B C12 H12C 109.5
C11 C13 H13A 109.5
C11 C13 H13B 109.5
H13A C13 H13B 109.5
C11 C13 H13C 109.5
H13A C13 H13C 109.5
H13B C13 H13C 109.5
C11 C14 H14A 109.5
C11 C14 H14B 109.5
H14A C14 H14B 109.5
C11 C14 H14C 109.5
H14A C14 H14C 109.5
H14B C14 H14C 109.5
C22 C15 C16 118.0(2)
C22 C15 C7 112.62(19)
C16 C15 C7 101.6(2)
C22 C15 H15 108.0
C16 C15 H15 108.0
C7 C15 H15 108.0
C17 C16 C15 113.5(3)
C17 C16 H16 123.3
C15 C16 H16 123.3
C16 C17 C18 111.5(2)
C16 C17 H17 124.3
C18 C17 H17 124.3
C28 C18 C17 114.3(2)
C28 C18 C19 109.8(2)
C17 C18 C19 105.4(2)
C28 C18 C7 111.3(2)
C17 C18 C7 101.7(2)
C19 C18 C7 114.0(2)
O2 C19 O1 124.8(3)
O2 C19 C18 125.5(3)
O1 C19 C18 109.5(3)
C21 C20 O1 107.4(4)
C21 C20 H20A 110.2
O1 C20 H20A 110.2
C21 C20 H20B 110.2
O1 C20 H20B 110.2
H20A C20 H20B 108.5
C20 C21 H21A 120.0
C20 C21 H21B 120.0
H21A C21 H21B 120.0
C23 C22 C27 117.1(3)
C23 C22 C15 120.2(2)
C27 C22 C15 122.7(2)
C24 C23 C22 121.9(3)
C24 C23 H23 119.1
C22 C23 H23 119.1
C25 C24 C23 119.2(3)
C25 C24 H24 120.4
C23 C24 H24 120.4
C24 C25 C26 120.5(3)
C24 C25 Cl1 119.8(3)
C26 C25 Cl1 119.8(3)
C27 C26 C25 119.4(3)
C27 C26 H26 120.3
C25 C26 H26 120.3
C26 C27 C22 121.9(3)
C26 C27 H27 119.1
C22 C27 H27 119.1
O3 C28 O4 124.1(3)
O3 C28 C18 125.6(3)
O4 C28 C18 110.3(2)
C30 C29 O4 110.3(4)
C30 C29 H29A 109.6
O4 C29 H29A 109.6
C30 C29 H29B 109.6
O4 C29 H29B 109.6
H29A C29 H29B 108.1
C29 C30 H30A 109.5
C29 C30 H30B 109.5
H30A C30 H30B 109.5
C29 C30 H30C 109.5
H30A C30 H30C 109.5
H30B C30 H30C 109.5
C19 O1 C20 117.2(3)
C28 O4 C29 116.7(3)

loop_
_geom_bond_atom_site_label_1
_geom_bond_atom_site_label_2
_geom_bond_distance
C1 C3 1.519(5)
C1 H1A 0.9600
C1 H1B 0.9600
C1 H1C 0.9600
C2 C3 1.517(5)
C2 H2A 0.9600
C2 H2B 0.9600
C2 H2C 0.9600
C3 C5 1.525(3)
C3 C4 1.529(4)
C4 H4A 0.9600
C4 H4B 0.9600
C4 H4C 0.9600
C5 C6 1.321(3)
C5 C10 1.485(3)
C6 C7 1.482(3)
C6 H6 0.9300
C7 C8 1.494(3)
C7 C18 1.580(4)
C7 C15 1.589(3)
C8 C9 1.319(3)
C8 H8 0.9300
C9 C10 1.491(3)
C9 C11 1.536(3)
C10 O5 1.214(3)
C11 C14 1.519(4)
C11 C12 1.532(4)
C11 C13 1.534(5)
C12 H12A 0.9600
C12 H12B 0.9600
C12 H12C 0.9600
C13 H13A 0.9600
C13 H13B 0.9600
C13 H13C 0.9600
C14 H14A 0.9600
C14 H14B 0.9600
C14 H14C 0.9600
C15 C22 1.496(4)
C15 C16 1.501(4)
C15 H15 0.9800
C16 C17 1.307(4)
C16 H16 0.9300
C17 C18 1.520(4)
C17 H17 0.9300
C18 C28 1.517(4)
C18 C19 1.536(4)
C19 O2 1.193(3)
C19 O1 1.314(4)
C20 C21 1.384(8)
C20 O1 1.470(4)
C20 H20A 0.9700
C20 H20B 0.9700
C21 H21A 0.9300
C21 H21B 0.9300
C22 C23 1.377(4)
C22 C27 1.379(4)
C23 C24 1.375(4)
C23 H23 0.9300
C24 C25 1.365(5)
C24 H24 0.9300
C25 C26 1.371(5)
C25 Cl1 1.743(3)
C26 C27 1.368(4)
C26 H26 0.9300
C27 H27 0.9300
C28 O3 1.195(3)
C28 O4 1.326(3)
C29 C30 1.394(7)
C29 O4 1.456(4)
C29 H29A 0.9700
C29 H29B 0.9700
C30 H30A 0.9600
C30 H30B 0.9600
C30 H30C 0.9600

loop_
_geom_torsion_atom_site_label_1
_geom_torsion_atom_site_label_2
_geom_torsion_atom_site_label_3
_geom_torsion_atom_site_label_4
_geom_torsion
C2 C3 C5 C6 -123.3(3)
C1 C3 C5 C6 115.9(3)
C4 C3 C5 C6 -4.4(4)
C2 C3 C5 C10 58.4(4)
C1 C3 C5 C10 -62.4(4)
C4 C3 C5 C10 177.3(3)
C10 C5 C6 C7 -0.5(4)
C3 C5 C6 C7 -178.8(3)
C5 C6 C7 C8 -3.9(4)
C5 C6 C7 C18 118.3(3)
C5 C6 C7 C15 -125.9(3)
C6 C7 C8 C9 2.9(4)
C18 C7 C8 C9 -123.8(3)
C15 C7 C8 C9 127.2(3)
C7 C8 C9 C10 2.3(4)
C7 C8 C9 C11 -177.5(2)
C6 C5 C10 O5 -174.1(3)
C3 C5 C10 O5 4.2(4)
C6 C5 C10 C9 6.0(4)
C3 C5 C10 C9 -175.7(3)
C8 C9 C10 O5 173.3(3)
C11 C9 C10 O5 -7.0(4)
C8 C9 C10 C5 -6.8(4)
C11 C9 C10 C5 172.9(2)
C8 C9 C11 C14 -117.5(3)
C10 C9 C11 C14 62.8(3)
C8 C9 C11 C12 1.8(4)
C10 C9 C11 C12 -178.0(3)
C8 C9 C11 C13 121.2(3)
C10 C9 C11 C13 -58.5(4)
C6 C7 C15 C22 81.2(2)
C8 C7 C15 C22 -43.1(3)
C18 C7 C15 C22 -155.5(2)
C6 C7 C15 C16 -151.7(2)
C8 C7 C15 C16 84.1(2)
C18 C7 C15 C16 -28.3(2)
C22 C15 C16 C17 140.9(3)
C7 C15 C16 C17 17.2(3)
C15 C16 C17 C18 2.5(3)
C16 C17 C18 C28 -141.3(3)
C16 C17 C18 C19 98.0(3)
C16 C17 C18 C7 -21.2(3)
C6 C7 C18 C28 -86.7(3)
C8 C7 C18 C28 38.4(3)
C15 C7 C18 C28 151.7(2)
C6 C7 C18 C17 151.2(2)
C8 C7 C18 C17 -83.7(2)
C15 C7 C18 C17 29.6(2)
C6 C7 C18 C19 38.2(3)
C8 C7 C18 C19 163.4(2)
C15 C7 C18 C19 -83.3(2)
C28 C18 C19 O2 149.7(3)
C17 C18 C19 O2 -86.7(3)
C7 C18 C19 O2 24.1(4)
C28 C18 C19 O1 -34.2(3)
C17 C18 C19 O1 89.4(3)
C7 C18 C19 O1 -159.9(2)
C16 C15 C22 C23 157.2(3)
C7 C15 C22 C23 -84.9(3)
C16 C15 C22 C27 -24.9(4)
C7 C15 C22 C27 93.1(3)
C27 C22 C23 C24 -3.1(4)
C15 C22 C23 C24 175.0(3)
C22 C23 C24 C25 1.4(5)
C23 C24 C25 C26 0.7(5)
C23 C24 C25 Cl1 -179.0(3)
C24 C25 C26 C27 -1.0(5)
Cl1 C25 C26 C27 178.7(2)
C25 C26 C27 C22 -0.8(5)
C23 C22 C27 C26 2.7(4)
C15 C22 C27 C26 -175.3(3)
C17 C18 C28 O3 4.2(4)
C19 C18 C28 O3 122.5(3)
C7 C18 C28 O3 -110.3(3)
C17 C18 C28 O4 -177.1(2)
C19 C18 C28 O4 -58.8(3)
C7 C18 C28 O4 68.4(3)
O2 C19 O1 C20 0.9(5)
C18 C19 O1 C20 -175.2(3)
C21 C20 O1 C19 -106.6(5)
O3 C28 O4 C29 -2.7(5)
C18 C28 O4 C29 178.6(3)
C30 C29 O4 C28 178.3(5)
